data_4322390
loop_
_publ_author_name
'Lutz H. Gade'
'Stefan Friedrich'
'Dominique J. M. Tr\"osch'
'Ian J. Scowen'
'Mary McPartlin'

_publ_section_title
;
 Heterodi- and Heterotrinuclear Complexes Containing Highly Polar
 Metal-Metal Bonds
;
_journal_name_full 'Inorganic Chemistry'
_journal_page_first 5295
_journal_page_last 5307
_journal_paper_doi 10.1021/ic990350q
_journal_volume 38
_journal_year 1999
_chemical_formula_sum 'C25 H37 N3 O4 Ru2 Si2 Zr'
_chemical_formula_weight 793.12
_chemical_name_systematic
; 
 ? 
;
_space_group_IT_number 14
_symmetry_cell_setting monoclinic
_symmetry_space_group_name_Hall '-P 2ybc'
_symmetry_space_group_name_H-M 'P 1 21/c 1'
_atom_sites_solution_hydrogens geom
_atom_sites_solution_primary direct
_atom_sites_solution_secondary difmap
_audit_creation_method SHELXL-97
_cell_angle_alpha 90.00
_cell_angle_beta 95.720(6)
_cell_angle_gamma 90.00
_cell_formula_units_Z 4
_cell_length_a 10.8252(9)
_cell_length_b 13.0511(9)
_cell_length_c 23.089(2)
_cell_measurement_temperature 571(2)
_cell_volume 3245.8(5)
_computing_cell_refinement XSCANS
_computing_data_collection XSCANS
_computing_data_reduction XSCANS
_computing_molecular_graphics SHELXTL/SCHAKAL
_computing_publication_material SHELXTL
_computing_structure_refinement 'SHELXL-97 (Sheldrick, 1997)'
_computing_structure_solution 'SHELXS-97 (Sheldrick, 1990)'
_diffrn_ambient_temperature 571(2)
_diffrn_measured_fraction_theta_full 0.991
_diffrn_measured_fraction_theta_max 0.991
_diffrn_measurement_device_type 'Siemens P4'
_diffrn_measurement_method theta/2theta
_diffrn_radiation_monochromator graphite
_diffrn_radiation_source 'fine-focus sealed tube'
_diffrn_radiation_type MoK\a
_diffrn_radiation_wavelength 0.71073
_diffrn_reflns_av_R_equivalents 0.0212
_diffrn_reflns_av_sigmaI/netI 0.0325
_diffrn_reflns_limit_h_max 12
_diffrn_reflns_limit_h_min -1
_diffrn_reflns_limit_k_max 15
_diffrn_reflns_limit_k_min -1
_diffrn_reflns_limit_l_max 27
_diffrn_reflns_limit_l_min -27
_diffrn_reflns_number 7239
_diffrn_reflns_theta_full 25.00
_diffrn_reflns_theta_max 25.00
_diffrn_reflns_theta_min 1.77
_diffrn_standards_decay_% 0.1
_diffrn_standards_interval_count 97
_diffrn_standards_number 3
_exptl_absorpt_coefficient_mu 1.339
_exptl_absorpt_correction_T_max 0.30025
_exptl_absorpt_correction_T_min 0.23282
_exptl_absorpt_correction_type psi-scans
_exptl_crystal_density_diffrn 1.623
_exptl_crystal_density_method 'not measured'
_exptl_crystal_F_000 1584
_exptl_crystal_size_max 0.50
_exptl_crystal_size_mid 0.40
_exptl_crystal_size_min 0.38
_refine_diff_density_max 0.542
_refine_diff_density_min -0.388
_refine_diff_density_rms 0.083
_refine_ls_extinction_method none
_refine_ls_goodness_of_fit_ref 1.037
_refine_ls_hydrogen_treatment mixed
_refine_ls_matrix_type full
_refine_ls_number_parameters 328
_refine_ls_number_reflns 5660
_refine_ls_number_restraints 0
_refine_ls_restrained_S_all 1.037
_refine_ls_R_factor_all 0.0529
_refine_ls_R_factor_gt 0.0335
_refine_ls_shift/su_max 0.167
_refine_ls_shift/su_mean 0.035
_refine_ls_structure_factor_coef Fsqd
_refine_ls_weighting_details 'calc w=1/[\s^2^(Fo^2^)+(0.0343P)^2^+4.6990P] where P=(Fo^2^+2Fc^2^)/3'
_refine_ls_weighting_scheme calc
_refine_ls_wR_factor_gt 0.0764
_refine_ls_wR_factor_ref 0.0848
_reflns_number_gt 4424
_reflns_number_total 5660
_reflns_threshold_expression >2sigma(I)
_cod_data_source_file ic990350q_4.cif
_cod_data_source_block sm027
_cod_original_cell_volume 3245.8(4)
_cod_database_code 4322390

loop_
_symmetry_equiv_pos_as_xyz
'x, y, z'
'-x, y+1/2, -z+1/2'
'-x, -y, -z'
'x, -y-1/2, z-1/2'

loop_
_atom_site_label
_atom_site_type_symbol
_atom_site_fract_x
_atom_site_fract_y
_atom_site_fract_z
_atom_site_U_iso_or_equiv
_atom_site_adp_type
_atom_site_occupancy
_atom_site_symmetry_multiplicity
_atom_site_calc_flag
_atom_site_refinement_flags
_atom_site_disorder_assembly
_atom_site_disorder_group
Zr Zr 0.26667(4) 0.21110(3) 0.382872(18) 0.03287(11) Uani 1 1 d . A .
Ru1 Ru 0.14434(4) 0.02531(3) 0.344009(17) 0.04274(11) Uani 1 1 d . . .
Ru2 Ru 0.19539(3) 0.52315(3) 0.397202(17) 0.04051(11) Uani 1 1 d . . .
Si1 Si 0.23182(14) 0.19906(11) 0.52746(6) 0.0482(3) Uani 1 1 d . . .
C1 C 0.2109(7) 0.0697(5) 0.5600(3) 0.086(2) Uani 1 1 d . . .
H1A H 0.1854 0.0217 0.5297 0.129 Uiso 1 1 calc R . .
H1B H 0.1486 0.0735 0.5868 0.129 Uiso 1 1 calc R . .
H1C H 0.2880 0.0476 0.5803 0.129 Uiso 1 1 calc R . .
C2 C 0.0773(5) 0.2509(5) 0.4989(2) 0.0663(15) Uani 1 1 d . . .
H2A H 0.0248 0.2549 0.5300 0.099 Uiso 1 1 calc R . .
H2B H 0.0400 0.2065 0.4690 0.099 Uiso 1 1 calc R . .
H2C H 0.0874 0.3181 0.4831 0.099 Uiso 1 1 calc R . .
C3 C 0.3006(6) 0.2846(5) 0.5871(2) 0.0757(18) Uani 1 1 d . . .
H3A H 0.2427 0.2928 0.6157 0.114 Uiso 1 1 calc R . .
H3B H 0.3186 0.3503 0.5713 0.114 Uiso 1 1 calc R . .
H3C H 0.3759 0.2546 0.6051 0.114 Uiso 1 1 calc R . .
N1 N 0.3246(3) 0.1929(3) 0.47025(16) 0.0410(9) Uani 1 1 d . . .
C7 C 0.4538(4) 0.1599(4) 0.4881(2) 0.0518(13) Uani 1 1 d . . .
H7A H 0.4542 0.0860 0.4926 0.062 Uiso 1 1 calc R . .
H7B H 0.4793 0.1892 0.5261 0.062 Uiso 1 1 calc R . .
C8 C 0.5499(4) 0.1883(5) 0.4474(2) 0.0601(14) Uani 1 1 d . . .
H8A H 0.5575 0.2623 0.4470 0.072 Uiso 1 1 calc R . .
H8B H 0.6294 0.1608 0.4633 0.072 Uiso 1 1 calc R . .
C9 C 0.5249(5) 0.1522(5) 0.3855(2) 0.0604(14) Uani 1 1 d . . .
H9A H 0.6023 0.1521 0.3677 0.072 Uiso 1 1 calc R . .
H9B H 0.4949 0.0821 0.3856 0.072 Uiso 1 1 calc R . .
N2 N 0.4326(3) 0.2161(3) 0.34944(16) 0.0452(9) Uani 1 1 d . . .
Si2 Si 0.48853(14) 0.27815(13) 0.29103(7) 0.0567(4) Uani 1 1 d . . .
C4 C 0.5397(7) 0.1821(6) 0.2387(3) 0.091(2) Uani 1 1 d . . .
H4A H 0.5739 0.2169 0.2073 0.137 Uiso 1 1 calc R . .
H4B H 0.4699 0.1416 0.2235 0.137 Uiso 1 1 calc R . .
H4C H 0.6017 0.1383 0.2583 0.137 Uiso 1 1 calc R . .
C5 C 0.3641(6) 0.3578(5) 0.2525(3) 0.0803(19) Uani 1 1 d . . .
H5A H 0.2915 0.3166 0.2431 0.120 Uiso 1 1 calc R . .
H5B H 0.3922 0.3845 0.2173 0.120 Uiso 1 1 calc R . .
H5C H 0.3445 0.4136 0.2771 0.120 Uiso 1 1 calc R . .
C6 C 0.6224(6) 0.3622(6) 0.3176(3) 0.100(2) Uani 1 1 d . . .
H6A H 0.6428 0.4060 0.2866 0.150 Uiso 1 1 calc R . .
H6B H 0.6928 0.3204 0.3304 0.150 Uiso 1 1 calc R . .
H6C H 0.6002 0.4032 0.3495 0.150 Uiso 1 1 calc R . .
N30 N 0.1249(3) 0.3138(3) 0.34141(16) 0.0420(9) Uani 1 1 d . . .
C30 C 0.1935(4) 0.3714(3) 0.37592(19) 0.0357(10) Uani 1 1 d . A .
C31 C 0.0169(5) 0.3407(4) 0.3008(3) 0.0686(17) Uani 1 1 d . A .
H31A H -0.0116 0.2809 0.2792 0.103 Uiso 1 1 calc R . .
H31B H 0.0400 0.3925 0.2744 0.103 Uiso 1 1 calc R . .
H31C H -0.0482 0.3661 0.3222 0.103 Uiso 1 1 calc R .. .
C20 C 0.0262(5) 0.5145(4) 0.4060(3) 0.0633(15) Uani 1 1 d . A .
O20 O -0.0766(4) 0.5093(4) 0.4122(2) 0.1031(17) Uani 1 1 d . . .
C21 C 0.1618(5) 0.5648(4) 0.3200(3) 0.0581(14) Uani 1 1 d . A .
O21 O 0.1459(4) 0.5956(4) 0.27355(19) 0.0879(15) Uani 1 1 d . . .
C22 C 0.2766(9) 0.5402(9) 0.4919(4) 0.056(2) Uiso 0.70 1 d P A 1
C23 C 0.2616(8) 0.6424(7) 0.4670(5) 0.054(2) Uiso 0.70 1 d P A 1
C24 C 0.3396(9) 0.6505(7) 0.4199(4) 0.0484(19) Uiso 0.70 1 d P A 1
C25 C 0.4032(7) 0.5536(9) 0.4151(4) 0.049(2) Uiso 0.70 1 d P A 1
C26 C 0.3649(9) 0.4873(6) 0.4617(5) 0.0453(19) Uiso 0.70 1 d P A 1
C22A C 0.3092(18) 0.5064(13) 0.4853(7) 0.047(5) Uiso 0.30 1 d PG A 2
C23A C 0.2569(13) 0.6032(18) 0.4831(7) 0.056(5) Uiso 0.30 1 d PG A 2
C24A C 0.3048(16) 0.6571(10) 0.4388(9) 0.039(4) Uiso 0.30 1 d PG A 2
C25A C 0.3868(15) 0.5936(15) 0.4137(6) 0.057(6) Uiso 0.30 1 d PG A 2
C26A C 0.3895(13) 0.5005(13) 0.4424(8) 0.036(4) Uiso 0.30 1 d PG A 2
C10 C 0.0020(5) 0.0973(4) 0.3576(2) 0.0526(12) Uani 1 1 d . . .
O10 O -0.0885(4) 0.1381(3) 0.3657(2) 0.0774(12) Uani 1 1 d . . .
C11 C 0.1514(5) 0.0932(4) 0.2748(2) 0.0559(13) Uani 1 1 d . . .
O11 O 0.1538(5) 0.1334(4) 0.22990(18) 0.0894(14) Uani 1 1 d . . .
C12 C 0.1103(6) -0.1458(4) 0.3619(3) 0.0645(16) Uani 1 1 d . . .
C13 C 0.2055(5) -0.1396(4) 0.3245(3) 0.0622(15) Uani 1 1 d . . .
C14 C 0.3087(5) -0.0851(4) 0.3547(3) 0.0612(15) Uani 1 1 d . . .
C15 C 0.2770(5) -0.0586(4) 0.4114(3) 0.0623(15) Uani 1 1 d . . .
C16 C 0.1525(6) -0.0943(4) 0.4159(3) 0.0642(15) Uani 1 1 d . . .

loop_
_atom_site_aniso_label
_atom_site_aniso_U_11
_atom_site_aniso_U_22
_atom_site_aniso_U_33
_atom_site_aniso_U_23
_atom_site_aniso_U_13
_atom_site_aniso_U_12
Zr 0.0317(2) 0.0309(2) 0.0353(2) 0.00127(18) -0.00018(16) 0.00197(18)
Ru1 0.0451(2) 0.0354(2) 0.0462(2) -0.00043(17) -0.00284(17) -0.00274(17)
Ru2 0.0399(2) 0.03189(19) 0.0483(2) 0.00243(16) -0.00285(16) 0.00221(16)
Si1 0.0572(8) 0.0472(8) 0.0403(7) 0.0055(6) 0.0058(6) 0.0038(7)
C1 0..115(6) 0.064(4) 0.085(5) 0.027(4) 0.037(4) 0.005(4)
C2 0.052(3) 0.086(4) 0.062(3) 0.007(3) 0.014(3) 0.007(3)
C3 0.087(4) 0.091(5) 0.048(3) -0.011(3) 0.004(3) 0.003(4)
N1 0.043(2) 0.041(2) 0.038(2) 0.0041(16) 0.0000(17) 0.0042(17)
C7 0.053(3) 0.054(3) 0.045(3) 0.004(2) -0.010(2) 0.010(2)
C8 0.039(3) 0.069(4) 0.069(4) -0.003(3) -0.010(3) 0.012(3)
C9 0.046(3) 0.069(4) 0.067(4) 0.005(3) 0.007(3) 0.015(3)
N2 0.0351(19) 0.055(2) 0.045(2) 0.0012(19) 0.0042(17) 0.0020(18)
Si2 0.0555(8) 0.0630(10) 0.0543(8) 0.0004(7) 0.0195(7) -0.0017(7)
C4 0.105(5) 0.095(5) 0.079(5) -0.008(4) 0.039(4) 0.015(4)
C5 0.097(5) 0.082(4) 0.065(4) 0.021(3) 0.027(4) 0.014(4)
C6 0.089(5) 0.106(6) 0.109(6) -0.009(5) 0.034(4) -0.041(5)
N30 0.038(2) 0.040(2) 0.045(2) 0.0055(17) -0.0106(17) -0.0004(17)
C30 0.034(2) 0.028(2) 0.045(2) 0.0095(19) 0.0033(19) 0.0005(18)
C31 0.062(3) 0.051(3) 0.084(4) -0.001(3) -0.035(3) 0.005(3)
C20 0.054(3) 0.059(3) 0.078(4) -0.009(3) 0.010(3) 0.012(3)
O20 0.051(3) 0.121(4) 0.141(5) -0..020(4) 0.028(3) 0.009(3)
C21 0.049(3) 0.046(3) 0.076(4) 0.013(3) -0.014(3) -0.008(2)
O21 0.092(3) 0.098(3) 0.068(3) 0.037(3) -0.022(2) -0.018(3)
C10 0.050(3) 0.047(3) 0.060(3) 0.008(2) 0.001(3) -0.003(2)
O10 0.053(2) 0.069(3) 0.112(4) 0.005(2) 0.016(2) 0.008(2)
C11 0.062(3) 0.053(3) 0.052(3) -0.006(3) 0.002(3) -0.008(3)
O11 0.124(4) 0.092(3) 0.052(2) 0.017(2) 0.004(2) -0.005(3)
C12 0.071(4) 0.033(3) 0.086(4) 0.002(3) -0.006(3) -0.005(3)
C13 0.063(3) 0.035(3) 0.086(4) -0.006(3) -0.004(3) 0.001(3)
C14 0.061(3) 0.039(3) 0.081(4) -0.005(3) -0.005(3) 0.006(3)
C15 0.068(4) 0.044(3) 0.071(4) 0.007(3) -0.015(3) 0.012(3)
C16 0.085(4) 0.036(3) 0.070(4) 0.017(3) -0.001(3) -0.002(3)

loop_
_atom_type_symbol
_atom_type_description
_atom_type_scat_dispersion_real
_atom_type_scat_dispersion_imag
_atom_type_scat_source
C C 0.0033 0.0016 'International Tables Vol C Tables 4.2.6.8 and 6.1.1.4'
H H 0.0000 0.0000 'International Tables Vol C Tables 4.2.6.8 and 6.1.1.4'
N N 0.0061 0.0033 'International Tables Vol C Tables 4.2.6.8 and 6.1.1.4'
O O 0.0106 0.0060 'International Tables Vol C Tables 4.2.6.8 and 6.1.1.4'
Si Si 0.0817 0.0704 'International Tables Vol C Tables 4.2.6.8 and 6.1.1.4'
Zr Zr -2.9673 0.5597 'International Tables Vol C Tables 4.2.6.8 and 6.1.1.4'
Ru Ru -1.2594 0.8363 'International Tables Vol C Tables 4.2.6.8 and 6.1.1.4'

loop_
_geom_angle_atom_site_label_1
_geom_angle_atom_site_label_2
_geom_angle_atom_site_label_3
_geom_angle
_geom_angle_site_symmetry_1
_geom_angle_site_symmetry_3
_geom_angle_publ_flag
N2 Zr N1 100.47(15) . . ?
N2 Zr N30 115.08(15) . . ?
N1 Zr N30 129.05(15) . . ?
N2 Zr C30 105.28(16) . . ?
N1 Zr C30 104.40(15) . . ?
N30 Zr C30 33.57(14) . . ?
N2 Zr Ru1 107.93(12) . . ?
N1 Zr Ru1 107.11(11) . . ?
N30 Zr Ru1 95.71(10) . . ?
C30 Zr Ru1 128.31(11) . . ?
C11 Ru1 C10 90.6(2) . . ?
C11 Ru1 C16 164.8(2) . . ?
C10 Ru1 C16 101.3(2) . . ?
C11 Ru1 C14 107.4(2) . . ?
C10 Ru1 C14 162.0(2) . . ?
C16 Ru1 C14 61.0(2) . . ?
C11 Ru1 C15 138.2(2) . . ?
C10 Ru1 C15 127.0(2) . . ?
C16 Ru1 C15 36.8(2) . . ?
C14 Ru1 C15 36.4(2) . . ?
C11 Ru1 C12 130.1(2) . . ?
C10 Ru1 C12 108.0(2) . . ?
C16 Ru1 C12 36.9(2) . . ?
C14 Ru1 C12 60.4(2) . . ?
C15 Ru1 C12 61.0(2) . . ?
C11 Ru1 C13 104.0(2) . . ?
C10 Ru1 C13 139.7(2) . . ?
C16 Ru1 C13 60.8(2) . . ?
C14 Ru1 C13 36.66(19) . . ?
C15 Ru1 C13 60.9(2) . . ?
C12 Ru1 C13 35.6(2) . . ?
C11 Ru1 Zr 78.80(16) . . ?
C10 Ru1 Zr 83.35(16) . . ?
C16 Ru1 Zr 111.67(15) . . ?
C14 Ru1 Zr 99.74(14) . . ?
C15 Ru1 Zr 87.29(14) . . ?
C12 Ru1 Zr 147.19(15) . . ?
C13 Ru1 Zr 135.85(14) . . ?
C21 Ru2 C20 91.2(3) . . ?
C21 Ru2 C30 93.2(2) . . ?
C20 Ru2 C30 88.9(2) . . ?
C21 Ru2 C25A 97.5(4) . . ?
C20 Ru2 C25A 153.9(5) . . ?
C30 Ru2 C25A 115.0(6) . . ?
C21 Ru2 C24A 102.9(5) . . ?
C20 Ru2 C24A 118.5(5) . . ?
C30 Ru2 C24A 147.3(4) . . ?
C25A Ru2 C24A 35.5(3) . . ?
C21 Ru2 C26A 124.1(6) . . ?
C20 Ru2 C26A 144.6(6) . . ?
C30 Ru2 C26A 88.3(4) . . ?
C25A Ru2 C26A 35.5(3) . . ?
C24A Ru2 C26A 59.1(4) . . ?
C21 Ru2 C23A 135.2(6) . . ?
C20 Ru2 C23A 97.9(4) . . ?
C30 Ru2 C23A 130.5(6) . . ?
C25A Ru2 C23A 59.0(4) . . ?
C24A Ru2 C23A 35.4(3) . . ?
C26A Ru2 C23A 58.9(4) . . ?
C21 Ru2 C22A 156.5(4) . . ?
C20 Ru2 C22A 110.3(6) . . ?
C30 Ru2 C22A 96.5(5) . . ?
C25A Ru2 C22A 59.0(4) . . ?
C24A Ru2 C22A 58.9(4) . . ?
C26A Ru2 C22A 35.4(3) . . ?
C23A Ru2 C22A 35.3(3) . . ?
C21 Ru2 C25 102.5(3) . . ?
C20 Ru2 C25 162.1(3) . . ?
C30 Ru2 C25 101.5(3) . . ?
C25A Ru2 C25 13.9(4) . . ?
C24A Ru2 C25 47.6(4) . . ?
C26A Ru2 C25 24.3(4) . . ?
C23A Ru2 C25 64.3(4) . . ?
C22A Ru2 C25 54.6(4) . . ?
C21 Ru2 C22 155.0(3) . . ?
C20 Ru2 C22 101.0(3) . . ?
C30 Ru2 C22 108.6(3) .. . ?
C25A Ru2 C22 62.7(4) . . ?
C24A Ru2 C22 52.0(4) . . ?
C26A Ru2 C22 47.3(4) . . ?
C23A Ru2 C22 21.9(4) . . ?
C22A Ru2 C22 14.9(4) . . ?
C25 Ru2 C22 62.1(3) . . ?
C21 Ru2 C26 138.4(4) . . ?
C20 Ru2 C26 130.4(4) . . ?
C30 Ru2 C26 87.0(2) . . ?
C25A Ru2 C26 46.7(4) . . ?
C24A Ru2 C26 62.1(4) . . ?
C26A Ru2 C26 14.3(4) . . ?
C23A Ru2 C26 51.9(4) . . ?
C22A Ru2 C26 22.4(4) . . ?
C25 Ru2 C26 37.6(3) . . ?
C22 Ru2 C26 36.1(3) . . ?
C21 Ru2 C23 119.3(3) . . ?
C20 Ru2 C23 101.8(3) . . ?
C30 Ru2 C23 145.0(3) . . ?
C25A Ru2 C23 52.6(4) . . ?
C24A Ru2 C23 21.7(4) . . ?
C26A Ru2 C23 63.7(4) . . ?
C23A Ru2 C23 16.0(4) . . ?
C22A Ru2 C23 48.5(4) . . ?
C25 Ru2 C23 61.5(3) . . ?
C22 Ru2 C23 37.0(3) . . ?
C26 Ru2 C23 60.7(3) . . ?
N1 Si1 C2 108.3(2) . . ?
N1 Si1 C3 111.7(2) . . ?
C2 Si1 C3 108.8(3) . . ?
N1 Si1 C1 111.4(3) . . ?
C2 Si1 C1 109.2(3) . . ?
C3 Si1 C1 107.3(3) . . ?
C7 N1 Si1 113.7(3) . . ?
C7 N1 Zr 119.4(3) . . ?
Si1 N1 Zr 126.5(2) . . ?
N1 C7 C8 116.3(4) . . ?
C9 C8 C7 116.3(4) . . ?
N2 C9 C8 113.7(4) . . ?
C9 N2 Si2 115.4(3) . . ?
C9 N2 Zr 109.8(3) . . ?
Si2 N2 Zr 134.7(2) . . ?
N2 Si2 C5 110.0(2) . . ?
N2 Si2 C4 109.9(3) . . ?
C5 Si2 C4 108.3(3) . . ?
N2 Si2 C6 109.8(3) . . ?
C5 Si2 C6 109.3(4) . . ?
C4 Si2 C6 109.6(3) . . ?
C30 N30 C31 129.4(4) . . ?
C30 N30 Zr 75.5(2) . . ?
C31 N30 Zr 155.1(3) . . ?
N30 C30 Ru2 135.4(3) . . ?
N30 C30 Zr 71.0(2) . . ?
Ru2 C30 Zr 153.6(2) . . ?
O20 C20 Ru2 179.0(6) . . ?
O21 C21 Ru2 175.7(5) . . ?
C26 C22 C23 107.9(7) . . ?
C26 C22 Ru2 72.3(5) . . ?
C23 C22 Ru2 72.2(4) . . ?
C24 C23 C22 108.2(7) . . ?
C24 C23 Ru2 71.7(4) . . ?
C22 C23 Ru2 70.8(4) . . ?
C25 C24 C23 108.1(7) . . ?
C25 C24 Ru2 70.7(4) . . ?
C23 C24 Ru2 71.6(4) . . ?
C24 C25 C26 106.6(7) . . ?
C24 C25 Ru2 72.4(4) . . ?
C26 C25 Ru2 71.6(4) . . ?
C22 C26 C25 109.1(7) . . ?
C22 C26 Ru2 71.6(4) . . ?
C25 C26 Ru2 70.8(4) . . ?
C26A C22A C23A 108.0 . . ?
C26A C22A Ru2 71.9(5) .. . ?
C23A C22A Ru2 72.4(5) . . ?
C24A C23A C22A 108.0 . . ?
C24A C23A Ru2 71.9(5) . . ?
C22A C23A Ru2 72.3(5) . . ?
C25A C24A C23A 108.0 . . ?
C25A C24A Ru2 72.0(5) . . ?
C23A C24A Ru2 72.7(6) . . ?
C24A C25A C26A 108.0 . . ?
C24A C25A Ru2 72.5(5) . . ?
C26A C25A Ru2 72.5(5) . . ?
C22A C26A C25A 108.0 . . ?
C22A C26A Ru2 72.7(6) . . ?
C25A C26A Ru2 72.0(5) . . ?
O10 C10 Ru1 177.2(5) . . ?
O11 C11 Ru1 177.6(5) . . ?
C13 C12 C16 108.2(5) . . ?
C13 C12 Ru1 72.2(3) . . ?
C16 C12 Ru1 70.3(3) . . ?
C12 C13 C14 108.0(5) . . ?
C12 C13 Ru1 72.1(3) . . ?
C14 C13 Ru1 70.7(3) . . ?
C15 C14 C13 108.5(5) . . ?
C15 C14 Ru1 72.0(3) . . ?
C13 C14 Ru1 72.6(3) . . ?
C14 C15 C16 107.5(5) . . ?
C14 C15 Ru1 71.6(3) . . ?
C16 C15 Ru1 71.1(3) . . ?
C15 C16 C12 107.8(5) . . ?
C15 C16 Ru1 72.2(3) . . ?
C12 C16 Ru1 72.8(3) . . ?

loop_
_geom_bond_atom_site_label_1
_geom_bond_atom_site_label_2
_geom_bond_distance
_geom_bond_site_symmetry_2
_geom_bond_publ_flag
Zr N2 2.025(4) . ?
Zr N1 2.066(4) . ?
Zr N30 2.185(3) . ?
Zr C30 2.237(4) . ?
Zr Ru1 2.8639(6) . ?
Ru1 C11 1.835(6) . ?
Ru1 C10 1.858(6) . ?
Ru1 C16 2.274(5) . ?
Ru1 C14 2.284(5) . ?
Ru1 C15 2.288(5) . ?
Ru1 C12 2.307(5) . ?
Ru1 C13 2.309(5) . ?
Ru2 C21 1.865(6) . ?
Ru2 C20 1.866(6) . ?
Ru2 C30 2.040(4) . ?
Ru2 C25A 2.264(14) . ?
Ru2 C24A 2.270(14) . ?
Ru2 C26A 2.270(13) . ?
Ru2 C23A 2.281(14) . ?
Ru2 C22A 2.280(14) . ?
Ru2 C25 2.281(8) . ?
Ru2 C22 2.284(9) . ?
Ru2 C26 2.293(7) . ?
Ru2 C23 2.303(8) . ?
Si1 N1 1.739(4) . ?
Si1 C2 1.863(5) . ?
Si1 C3 1.869(6) . ?
Si1 C1 1.871(6) . ?
N1 C7 1.482(6) . ?
C7 C8 1.517(7) . ?
C8 C9 1.502(7) . ?
C9 N2 1.492(6) . ?
N2 Si2 1.733(4) . ?
Si2 C5 1.857(6) . ?
Si2 C4 1.863(6) . ?
Si2 C6 1.871(7) . ?
N30 C30 1.278(5) . ?
N30 C31 1.467(5) . ?
C20 O20 1.138(7) . ?
C21 O21 1.141(6) . ?
C22 C26 1.416(13) . ?
C22 C23 1.454(13) . ?
C23 C24 1.447(12) . ?
C24 C25 1.449(12) . ?
C25 C26 1.473(12) . ?
C22A C26A 1.383(11) . ?
C22A C23A 1.383(11) . ?
C23A C24A 1.383(11) . ?
C24A C25A 1.383(11) . ?
C25A C26A 1.383(11) . ?
C10 O10 1.146(6) . ?
C11 O11 1.165(6) . ?
C12 C13 1.412(8) . ?
C12 C16 1.450(8) . ?
C13 C14 1.445(7) . ?
C14 C15 1.428(8) . ?
C15 C16 1.440(8) . ?
